data_7214933
loop_
_publ_author_name
'Jia, Hong-Li'
'Jia, Ming-Jun'
'Ding, Hong'
'Yu, Jie-Hui'
'Jin, Juan'
'Zhao, Jin-Jing'
'Xu, Ji-Qing'

_publ_section_title
;
 New thiocyanatocadmates with bidentate N-heterocyclic molecules as the
 templating agents: synthesis and structural characterization
;
_journal_issue 23
_journal_name_full CrystEngComm
_journal_page_first 8000
_journal_paper_doi 10.1039/c2ce26164b
_journal_volume 14
_journal_year 2012
_chemical_formula_sum 'C12 H10 Br2 Cd N4 S4'
_chemical_formula_weight 610.70
_chemical_name_systematic
;
?
;
_space_group_IT_number 18
_symmetry_cell_setting orthorhombic
_symmetry_space_group_name_Hall 'P 2 2ab'
_symmetry_space_group_name_H-M 'P 21 21 2'
_atom_sites_solution_hydrogens geom
_atom_sites_solution_primary direct
_atom_sites_solution_secondary difmap
_audit_creation_method SHELXL-97
_cell_angle_alpha 90.00
_cell_angle_beta 90.00
_cell_angle_gamma 90.00
_cell_formula_units_Z 2
_cell_length_a 10.999(2)
_cell_length_b 16.628(3)
_cell_length_c 5.1034(10)
_cell_measurement_temperature 293(2)
_cell_volume 933.4(3)
_computing_cell_refinement PROCESS-AUTO
_computing_data_collection PROCESS-AUTO
_computing_data_reduction PROCESS-AUTO
_computing_structure_refinement 'SHELXL-97 (Sheldrick, 1997)'
_computing_structure_solution 'SHELXS-97 (Sheldrick, 1990)'
_diffrn_ambient_temperature 293(2)
_diffrn_detector_area_resol_mean 10.0
_diffrn_measured_fraction_theta_full 0.998
_diffrn_measured_fraction_theta_max 0.998
_diffrn_measurement_device_type 'Rigaku RAXIS-RAPID'
_diffrn_measurement_method w
_diffrn_radiation_monochromator graphite
_diffrn_radiation_source 'fine-focus sealed tube'
_diffrn_radiation_type MoK\a
_diffrn_radiation_wavelength 0.71073
_diffrn_reflns_av_R_equivalents 0.0243
_diffrn_reflns_av_sigmaI/netI 0.0270
_diffrn_reflns_limit_h_max 13
_diffrn_reflns_limit_h_min -14
_diffrn_reflns_limit_k_max 21
_diffrn_reflns_limit_k_min -21
_diffrn_reflns_limit_l_max 5
_diffrn_reflns_limit_l_min -6
_diffrn_reflns_number 8781
_diffrn_reflns_theta_full 27.46
_diffrn_reflns_theta_max 27.46
_diffrn_reflns_theta_min 3.07
_diffrn_standards_decay_% 0
_diffrn_standards_interval_count 0
_diffrn_standards_number 0
_exptl_absorpt_coefficient_mu 5.899
_exptl_absorpt_correction_T_max 0.554
_exptl_absorpt_correction_T_min 0.469
_exptl_absorpt_correction_type empirical
_exptl_absorpt_process_details
;
Process-auto, Higashi, T.(1995).Program for Absorption Correction.
Rigaku Corporation, Tokyo,Japan.
;
_exptl_crystal_colour COLORLESS
_exptl_crystal_density_diffrn 2.173
_exptl_crystal_density_method 'not measured'
_exptl_crystal_description NEEDLE
_exptl_crystal_F_000 584
_exptl_crystal_size_max 0.13
_exptl_crystal_size_mid 0.11
_exptl_crystal_size_min 0.10
_refine_diff_density_max 0.295
_refine_diff_density_min -0.650
_refine_diff_density_rms 0.107
_refine_ls_abs_structure_details 'Flack H D (1983), Acta Cryst. A39, 876-881'
_refine_ls_abs_structure_Flack 0.006(7)
_refine_ls_extinction_method none
_refine_ls_goodness_of_fit_ref 1.150
_refine_ls_hydrogen_treatment constr
_refine_ls_matrix_type full
_refine_ls_number_parameters 105
_refine_ls_number_reflns 2125
_refine_ls_number_restraints 0
_refine_ls_restrained_S_all 1.150
_refine_ls_R_factor_all 0.0219
_refine_ls_R_factor_gt 0.0197
_refine_ls_shift/su_max 0.001
_refine_ls_shift/su_mean 0.000
_refine_ls_structure_factor_coef Fsqd
_refine_ls_weighting_details 'calc w=1/[\s^2^(Fo^2^)+(0.0160P)^2^+0.0271P] where P=(Fo^2^+2Fc^2^)/3'
_refine_ls_weighting_scheme calc
_refine_ls_wR_factor_gt 0.0414
_refine_ls_wR_factor_ref 0.0420
_reflns_number_gt 2017
_reflns_number_total 2125
_reflns_threshold_expression >2sigma(I)
_cod_data_source_file c2ce26164b.txt
_cod_data_source_block 4
_cod_depositor_comments
;
The following automatic conversions were performed:

'_symmetry_cell_setting' value 'ORTHORHOMBIC' changed to
'orthorhombic' according to
/usr/data/users/saulius/automatic-downloads/retrospective/RSC/lib/dictionaries/cif_core.dic
dictionary named 'cif_core.dic' version 2.4.2 from
2011-04-26.

'_exptl_absorpt_correction_type' value 'EMPIRICAL'
changed to 'empirical' according to
/usr/data/users/saulius/automatic-downloads/retrospective/RSC/lib/dictionaries/cif_core.dic
dictionary named 'cif_core.dic' version 2.4.2 from
2011-04-26.

'_refine_ls_hydrogen_treatment' value 'CONSTR' changed
to 'constr' according to
/usr/data/users/saulius/automatic-downloads/retrospective/RSC/lib/dictionaries/cif_core.dic
dictionary named 'cif_core.dic' version 2.4.2 from 2011-04-26.

Automatic conversion script
Id: cif_fix_values 2281 2013-09-26 08:29:07Z andrius 
;
_cod_original_sg_symbol_H-M P2(1)2(1)2
_cod_database_code 7214933

loop_
_symmetry_equiv_pos_as_xyz
'x, y, z'
'-x, -y, z'
'-x+1/2, y+1/2, -z'
'x+1/2, -y+1/2, -z'

loop_
_atom_site_label
_atom_site_type_symbol
_atom_site_fract_x
_atom_site_fract_y
_atom_site_fract_z
_atom_site_U_iso_or_equiv
_atom_site_adp_type
_atom_site_occupancy
_atom_site_symmetry_multiplicity
_atom_site_calc_flag
_atom_site_refinement_flags
Cd1 Cd 0.5000 0.5000 0.21026(5) 0.03740(8) Uani 1 2 d S
S1 S 0.43691(7) 0.04470(4) 0.07735(13) 0.04438(17) Uani 1 1 d .
S2 S 0.66335(6) 0.42336(4) 0.46540(14) 0.03984(16) Uani 1 1 d .
Br1 Br 0.62538(2) 0.599996(18) -0.06427(6) 0.04831(9) Uani 1 1 d .
C1 C 0.6208(3) 0.16259(19) 0.6462(6) 0.0500(7) Uani 1 1 d .
H1A H 0.6878 0.1563 0.7555 0.060 Uiso 1 1 calc R
C2 C 0.5926(2) 0.10387(17) 0.4683(5) 0.0409(6) Uani 1 1 d .
H2A H 0.6399 0.0577 0.4549 0.049 Uiso 1 1 calc R
C3 C 0.4922(2) 0.11473(14) 0.3089(4) 0.0327(5) Uani 1 1 d .
C4 C 0.4244(2) 0.18541(16) 0.3286(5) 0.0383(6) Uani 1 1 d .
H4A H 0.3576 0.1939 0.2203 0.046 Uiso 1 1 calc R
C5 C 0.4574(2) 0.24163(18) 0.5083(6) 0.0477(7) Uani 1 1 d .
H5A H 0.4134 0.2892 0.5225 0.057 Uiso 1 1 calc R
C6 C 0.6778(2) 0.35221(15) 0.2388(5) 0.0339(5) Uani 1 1 d .
N1 N 0.5525(2) 0.22884(16) 0.6638(5) 0.0486(6) Uani 1 1 d .
H1B H 0.5706 0.2644 0.7796 0.058 Uiso 1 1 calc R
N2 N 0.6866(2) 0.30163(15) 0.0877(5) 0.0469(6) Uani 1 1 d .

loop_
_atom_site_aniso_label
_atom_site_aniso_U_11
_atom_site_aniso_U_22
_atom_site_aniso_U_33
_atom_site_aniso_U_23
_atom_site_aniso_U_13
_atom_site_aniso_U_12
Cd1 0.02953(11) 0.02730(13) 0.05537(16) 0.000 0.000 0.00161(10)
S1 0.0589(4) 0.0328(4) 0.0415(4) -0.0014(3) -0.0155(4) -0.0004(3)
S2 0.0425(3) 0.0373(4) 0.0397(3) -0.0033(3) -0.0062(3) 0.0060(3)
Br1 0.03985(14) 0.04484(17) 0.06025(18) 0.01432(14) -0.00040(14) -0.00678(12)
C1 0.0438(15) 0.060(2) 0.0460(15) 0.0059(14) -0.0102(14) -0.0162(15)
C2 0.0372(12) 0.0416(16) 0.0440(14) 0.0028(13) -0.0045(12) -0.0004(11)
C3 0.0361(11) 0.0293(12) 0.0327(11) 0.0028(9) 0.0017(14) -0.0040(10)
C4 0.0339(12) 0.0327(15) 0.0483(15) -0.0013(11) -0.0040(12) -0.0021(10)
C5 0.0479(14) 0.0355(16) 0.0597(18) -0.0065(13) 0.0079(16) -0.0024(11)
C6 0.0289(11) 0.0349(14) 0.0381(14) 0.0053(12) 0.0015(11) 0.0021(10)
N1 0.0578(14) 0.0474(15) 0.0405(12) -0.0107(11) 0.0064(12) -0.0207(12)
N2 0.0456(12) 0.0486(15) 0.0465(14) -0.0071(13) -0.0027(12) 0.0063(11)

loop_
_atom_type_symbol
_atom_type_description
_atom_type_scat_dispersion_real
_atom_type_scat_dispersion_imag
_atom_type_scat_source
C C 0.0033 0.0016 'International Tables Vol C Tables 4.2.6.8 and 6.1.1.4'
H H 0.0000 0.0000 'International Tables Vol C Tables 4.2.6.8 and 6.1.1.4'
N N 0.0061 0.0033 'International Tables Vol C Tables 4.2.6.8 and 6.1.1.4'
S S 0.1246 0.1234 'International Tables Vol C Tables 4.2.6.8 and 6.1.1.4'
Br Br -0.2901 2.4595 'International Tables Vol C Tables 4.2.6.8 and 6.1.1.4'
Cd Cd -0.8075 1.2024 'International Tables Vol C Tables 4.2.6.8 and 6.1.1.4'

loop_
_geom_angle_atom_site_label_1
_geom_angle_atom_site_label_2
_geom_angle_atom_site_label_3
_geom_angle
_geom_angle_site_symmetry_1
_geom_angle_site_symmetry_3
S2 Cd1 S2 118.83(3) 2_665 .
S2 Cd1 Br1 102.85(2) 2_665 2_665
S2 Cd1 Br1 109.35(2) . 2_665
S2 Cd1 Br1 109.35(2) 2_665 .
S2 Cd1 Br1 102.85(2) . .
Br1 Cd1 Br1 114.07(2) 2_665 .
C3 S1 S1 104.29(9) . 2_655
C6 S2 Cd1 93.87(8) . .
N1 C1 C2 120.3(3) . .
C1 C2 C3 118.5(3) . .
C2 C3 C4 119.6(2) . .
C2 C3 S1 125.6(2) . .
C4 C3 S1 114.80(19) . .
C5 C4 C3 119.0(3) . .
N1 C5 C4 120.2(3) . .
N2 C6 S2 178.1(2) . .
C5 N1 C1 122.3(3) . .

loop_
_geom_bond_atom_site_label_1
_geom_bond_atom_site_label_2
_geom_bond_distance
_geom_bond_site_symmetry_2
Cd1 S2 2.5589(7) 2_665
Cd1 S2 2.5589(7) .
Cd1 Br1 2.5748(4) 2_665
Cd1 Br1 2.5748(4) .
S1 C3 1.767(2) .
S1 S1 2.0337(15) 2_655
S2 C6 1.662(3) .
C1 N1 1.336(4) .
C1 C2 1.369(4) .
C2 C3 1.384(4) .
C3 C4 1.395(4) .
C4 C5 1.359(4) .
C5 N1 1.330(3) .
C6 N2 1.145(3) .
